data_1571621
loop_
_publ_author_name
'Chen, Yan-Ru'
'Ying, Ting-Ting'
'Chen, Yan-Cong'
'Liao, Pei-Yu'
'Ni, Zhao-Ping'
'Tong, Ming-Liang'

_publ_section_title
;
 Bidirectional photomagnetism, exciplex fluorescence and dielectric
 anomalies in a spin crossover Hofmann-type coordination polymer.
;
_journal_issue 24
_journal_name_full 'Chemical science'
_journal_page_first 9240
_journal_page_last 9248
_journal_paper_doi 10.1039/d4sc00331d
_journal_volume 15
_journal_year 2024
_chemical_formula_moiety 'C32 H16 Au4 Fe2 N16 O2, 2(C16 H10)'
_chemical_formula_sum 'C64 H36 Au4 Fe2 N16 O2'
_chemical_formula_weight 1960.65
_space_group_crystal_system orthorhombic
_space_group_IT_number 61
_space_group_name_Hall '-P 2ac 2ab'
_space_group_name_H-M_alt 'P b c a'
_atom_sites_solution_hydrogens geom
_atom_sites_solution_primary iterative
_audit_creation_date 2023-12-19
_audit_creation_method
;
Olex2 1.5
(compiled 2023.08.24 svn.re1ec1418 for OlexSys, GUI svn.r6817)
;
_audit_update_record
;
2024-01-01 deposited with the CCDC.	2024-05-10 downloaded from the CCDC.
;
_cell_angle_alpha 90
_cell_angle_beta 90
_cell_angle_gamma 90
_cell_formula_units_Z 8
_cell_length_a 15.3128(6)
_cell_length_b 28.0479(10)
_cell_length_c 28.7796(11)
_cell_measurement_reflns_used 9723
_cell_measurement_temperature 260.0
_cell_measurement_theta_max 27.48
_cell_measurement_theta_min 2.43
_cell_volume 12360.6(8)
_computing_cell_refinement 'SAINT V8.40B (?, 2016)'
_computing_data_collection 'APEX3 v2016.1-0'
_computing_data_reduction 'SAINT V8.40B (?, 2016)'
_computing_molecular_graphics 'Olex2 1.5 (Dolomanov et al., 2009)'
_computing_publication_material 'Olex2 1.5 (Dolomanov et al., 2009)'
_computing_structure_refinement 'SHELXL 2018/3 (Sheldrick, 2015)'
_computing_structure_solution 'olex2.solve 1.5 (Bourhis et al., 2015)'
_diffrn_ambient_temperature 260.00
_diffrn_detector_type 'CMOS active pixel sensor detector'
_diffrn_measured_fraction_theta_full 0.996
_diffrn_measured_fraction_theta_max 0.994
_diffrn_measurement_device 'Bruker D8 QUEST'
_diffrn_measurement_device_type 'Bruker APEX-II CCD'
_diffrn_measurement_method '\f and \w scans'
_diffrn_radiation_type MoK\a
_diffrn_radiation_wavelength 0.71073
_diffrn_reflns_av_R_equivalents 0.0498
_diffrn_reflns_av_unetI/netI 0.0337
_diffrn_reflns_Laue_measured_fraction_full 0.996
_diffrn_reflns_Laue_measured_fraction_max 0.994
_diffrn_reflns_limit_h_max 19
_diffrn_reflns_limit_h_min -19
_diffrn_reflns_limit_k_max 36
_diffrn_reflns_limit_k_min -36
_diffrn_reflns_limit_l_max 37
_diffrn_reflns_limit_l_min -32
_diffrn_reflns_number 129891
_diffrn_reflns_point_group_measured_fraction_full 0.996
_diffrn_reflns_point_group_measured_fraction_max 0.994
_diffrn_reflns_theta_full 25.242
_diffrn_reflns_theta_max 27.517
_diffrn_reflns_theta_min 1.942
_diffrn_source_current 1.0
_diffrn_source_power 0.05
_diffrn_source_voltage 50.0
_diffrn_standards_number 0
_exptl_absorpt_coefficient_mu 9.975
_exptl_absorpt_correction_T_max 0.7456
_exptl_absorpt_correction_T_min 0.5185
_exptl_absorpt_correction_type multi-scan
_exptl_absorpt_process_details
;
SADABS-2016/2 (Bruker,2016/2) was used for absorption correction.
wR2(int) was 0.1097 before and 0.0697 after correction.
The Ratio of minimum to maximum transmission is 0.6954.
The \l/2 correction factor is Not present.
;
_exptl_crystal_colour 'clear yellowish yellow'
_exptl_crystal_colour_lustre clear
_exptl_crystal_colour_modifier yellowish
_exptl_crystal_colour_primary yellow
_exptl_crystal_density_diffrn 2.107
_exptl_crystal_description block
_exptl_crystal_F_000 7328
_exptl_crystal_preparation 'Magnetic properties,Luminescent'
_exptl_crystal_size_max 0.138
_exptl_crystal_size_mid 0.109
_exptl_crystal_size_min 0.076
_refine_diff_density_max 1.218
_refine_diff_density_min -1.288
_refine_diff_density_rms 0.165
_refine_ls_extinction_method none
_refine_ls_goodness_of_fit_ref 1.114
_refine_ls_hydrogen_treatment constr
_refine_ls_matrix_type full
_refine_ls_number_parameters 902
_refine_ls_number_reflns 14140
_refine_ls_number_restraints 1837
_refine_ls_restrained_S_all 1.055
_refine_ls_R_factor_all 0.0702
_refine_ls_R_factor_gt 0.0468
_refine_ls_shift/su_max 0.002
_refine_ls_shift/su_mean 0.000
_refine_ls_structure_factor_coef Fsqd
_refine_ls_weighting_details 'w=1/[\s^2^(Fo^2^)+(0.0017P)^2^+110.4941P] where P=(Fo^2^+2Fc^2^)/3'
_refine_ls_weighting_scheme calc
_refine_ls_wR_factor_gt 0.0886
_refine_ls_wR_factor_ref 0.0959
_reflns_Friedel_coverage 0.000
_reflns_number_gt 10539
_reflns_number_total 14140
_reflns_threshold_expression 'I > 2\s(I)'
_cod_data_source_file d4sc00331d2.cif
_cod_data_source_block 1_260k
_cod_depositor_comments 'Adding full bibliography for 1571621--1571630.cif.'
_cod_database_code 1571621
_shelx_shelxl_version_number 2018/3
_shelx_space_group_comment
;
The symmetry employed for this shelxl refinement is uniquely defined
by the following loop, which should always be used as a source of
symmetry information in preference to the above space-group names.
They are only intended as comments.
;
_shelx_estimated_absorpt_t_max 0.518
_shelx_estimated_absorpt_t_min 0.340
_olex2_refinement_description
;
1. Fixed Uiso
 At 1.2 times of:
  All C(H) groups
2. Restrained distances
 C48A-C42A \\sim C36A-C47A \\sim C43A-C46A \\sim C41A-C44A \\sim C38A-C35A
\\sim C34A-C37A \\sim C57-
 C51 \\sim C46-C43 \\sim C41-C44 \\sim C42-C48 \\sim C36-C47 \\sim C35-C38
\\sim C34-C37 \\sim C56-C52
 with sigma of 0.02
3. Uiso/Uaniso restraints and constraints
C64 \\sim C53 \\sim C52 \\sim C58 \\sim C57 \\sim C62 \\sim C61 \\sim C60 \\sim
C59 \\sim C63 \\sim C56 \\sim C55 \\sim C51 \\sim C54 \\sim C49 \\sim C50:
within 3A with sigma of 0.01 and sigma for terminal atoms of 0.02 within 3A
C47 \\sim C33 \\sim C38 \\sim C34 \\sim C37 \\sim C35 \\sim C36 \\sim C48 \\sim
C39 \\sim C42 \\sim C40 \\sim C43 \\sim C41 \\sim C44 \\sim C46 \\sim C45 \\sim
C44A \\sim C45A \\sim C46A \\sim C43A \\sim C41A \\sim C42A \\sim C47A \\sim
C40A \\sim C36A \\sim C48A \\sim C39A \\sim C37A \\sim C35A \\sim C38A \\sim
C34A \\sim C33A: within 3A with sigma of 0.01 and sigma for terminal atoms of
0.02 within 3A
4. Others
 Sof(C33)=Sof(H33)=Sof(C38)=Sof(H38)=Sof(C35)=Sof(C34)=Sof(H34)=Sof(C42)=
 Sof(C36)=Sof(C37)=Sof(C48)=Sof(H48)=Sof(C47)=Sof(H47)=Sof(C43)=Sof(C41)=
 Sof(C46)=Sof(H46)=Sof(C45)=Sof(H45)=Sof(C44)=Sof(H44)=Sof(C40)=Sof(H40)=
 Sof(C39)=Sof(H39)=1-FVAR(1)
 Sof(C45A)=Sof(H45A)=Sof(C44A)=Sof(H44A)=Sof(C41A)=Sof(C46A)=Sof(H46A)=
 Sof(C36A)=Sof(C42A)=Sof(C43A)=Sof(C47A)=Sof(H47A)=Sof(C48A)=Sof(H48A)=
 Sof(C37A)=Sof(C35A)=Sof(C34A)=Sof(H34A)=Sof(C33A)=Sof(H33A)=Sof(C38A)=
 Sof(H38A)=Sof(C39A)=Sof(H39A)=Sof(C40A)=Sof(H40A)=FVAR(1)
5.a Aromatic/amide H refined with riding coordinates:
 C28(H28), C5(H5), C27(H27), C4(H4), C9(H9), C19(H19), C10(H10), C30(H30),
 C1(H1), C29(H29), C12(H12), C20(H20), C11(H11), C2(H2), C22(H22), C23(H23),
 C55(H55), C63(H63), C54(H54), C50(H50), C56(H56), C62(H62), C61(H61), C60(H60),
  C49(H49), C64(H64), C45A(H45A), C44A(H44A), C46A(H46A), C47A(H47A),
 C48A(H48A), C34A(H34A), C33A(H33A), C38A(H38A), C39A(H39A), C40A(H40A),
 C33(H33), C38(H38), C34(H34), C48(H48), C47(H47), C46(H46), C45(H45), C44(H44),
  C40(H40), C39(H39)
5.b Fitted hexagon refined as free rotating group:
 C59(C58,C57,C62,C61,C60), C36A(C42A,C43A,C47A,C48A,C37A), C42(C36,C37,C48,C47,
 C43)
;
_olex2_submission_special_instructions 'No special instructions were received'

loop_
_space_group_symop_operation_xyz
'x, y, z'
'-x+1/2, -y, z+1/2'
'-x, y+1/2, -z+1/2'
'x+1/2, -y+1/2, -z'
'-x, -y, -z'
'x-1/2, y, -z-1/2'
'x, -y-1/2, z-1/2'
'-x-1/2, y-1/2, z'

loop_
_atom_site_label
_atom_site_type_symbol
_atom_site_fract_x
_atom_site_fract_y
_atom_site_fract_z
_atom_site_U_iso_or_equiv
_atom_site_adp_type
_atom_site_occupancy
_atom_site_site_symmetry_order
_atom_site_calc_flag
_atom_site_refinement_flags_posn
_atom_site_refinement_flags_adp
_atom_site_refinement_flags_occupancy
_atom_site_disorder_assembly
_atom_site_disorder_group
Au4 Au 0.01203(2) 0.36299(2) 0.92870(2) 0.04176(8) Uani 1 1 d . . . . .
Au2 Au 0.99648(2) 0.61515(2) 0.96822(2) 0.04320(8) Uani 1 1 d . . . . .
Au3 Au 0.49354(2) 0.62605(2) 0.96332(2) 0.04475(8) Uani 1 1 d . . . . .
Au1 Au 0.99754(2) 0.87326(2) 0.92917(2) 0.04725(9) Uani 1 1 d . . . . .
Fe2 Fe 0.25137(6) 0.49565(3) 0.94482(3) 0.02698(19) Uani 1 1 d . . . . .
Fe1 Fe 0.75229(5) 0.74517(3) 0.94747(3) 0.02660(19) Uani 1 1 d . . . . .
O1 O 0.7515(3) 0.70931(17) 0.69659(16) 0.0419(12) Uani 1 1 d . . . . .
N9 N 1.1422(4) 0.9513(2) 0.9239(2) 0.0408(14) Uani 1 1 d . . . . .
N5 N 0.8484(4) 0.6910(2) 0.9596(2) 0.0456(15) Uani 1 1 d . . . . .
N8 N 1.1471(4) 0.5402(2) 0.9698(2) 0.0429(15) Uani 1 1 d . . . . .
N16 N -0.1509(4) 0.2958(2) 0.9322(2) 0.0419(14) Uani 1 1 d . . . . .
O2 O 0.1929(4) 0.5324(2) 0.69499(18) 0.0552(15) Uani 1 1 d . . . . .
N7 N 0.6519(4) 0.6954(2) 0.9637(2) 0.0437(15) Uani 1 1 d . . . . .
N13 N 0.2141(4) 0.5241(2) 0.5181(2) 0.0387(14) Uani 1 1 d . . . . .
N10 N 0.2224(4) 0.5168(2) 0.8720(2) 0.0403(14) Uani 1 1 d . . . . .
N6 N 0.8515(4) 0.7960(2) 0.9347(2) 0.0444(15) Uani 1 1 d . . . . .
N1 N 0.7523(4) 0.72381(19) 0.87313(19) 0.0335(12) Uani 1 1 d . . . . .
C16 C 1.0917(5) 0.5674(3) 0.9711(2) 0.0405(17) Uani 1 1 d . . . . .
N15 N 0.1638(4) 0.4372(2) 0.9374(2) 0.0418(14) Uani 1 1 d . . . . .
N14 N 0.3399(4) 0.5541(2) 0.9503(2) 0.0456(15) Uani 1 1 d . . . . .
C28 C 0.1309(5) 0.5169(3) 0.5317(3) 0.051(2) Uani 1 1 d . . . . .
H28 H 0.089529 0.509823 0.509041 0.061 Uiso 1 1 calc R U . . .
C26 C 0.1640(6) 0.5312(3) 0.6101(3) 0.050(2) Uani 1 1 d . . . . .
C18 C 0.3949(5) 0.5813(3) 0.9557(3) 0.0437(18) Uani 1 1 d . . . . .
C5 C 0.7756(5) 0.7530(3) 0.8392(3) 0.0451(18) Uani 1 1 d . . . . .
H5 H 0.795762 0.783220 0.846925 0.054 Uiso 1 1 calc R U . . .
C13 C 0.9053(5) 0.8240(3) 0.9324(3) 0.0459(19) Uani 1 1 d . . . . .
C31 C 0.1109(5) 0.4086(3) 0.9320(3) 0.0408(17) Uani 1 1 d . . . . .
C14 C 1.0891(5) 0.9231(3) 0.9250(3) 0.0436(18) Uani 1 1 d . . . . .
C15 C 0.9015(5) 0.6625(3) 0.9622(3) 0.0428(18) Uani 1 1 d . . . . .
C27 C 0.1037(6) 0.5194(3) 0.5772(3) 0.053(2) Uani 1 1 d . . . . .
H27 H 0.045962 0.513208 0.585293 0.064 Uiso 1 1 calc R U . . .
C4 C 0.7716(5) 0.7407(3) 0.7933(3) 0.0457(18) Uani 1 1 d . . . . .
H4 H 0.788689 0.762369 0.770602 0.055 Uiso 1 1 calc R U . . .
C9 C 0.7321(5) 0.6681(3) 0.5760(2) 0.0456(18) Uani 1 1 d . . . . .
H9 H 0.719020 0.636198 0.581413 0.055 Uiso 1 1 calc R U . . .
C32 C -0.0904(5) 0.3192(3) 0.9291(2) 0.0400(16) Uani 1 1 d . . . . .
N3 N 0.7108(5) 0.6384(2) 0.6713(2) 0.0507(17) Uani 1 1 d . . . . .
C17 C 0.5939(5) 0.6704(3) 0.9656(3) 0.0441(18) Uani 1 1 d . . . . .
C25 C 0.1350(6) 0.5309(3) 0.6589(3) 0.053(2) Uani 1 1 d . . . . .
N4 N 0.7550(4) 0.7309(2) 0.5213(2) 0.0374(13) Uani 1 1 d . . . . .
C8 C 0.7455(5) 0.6989(3) 0.6126(3) 0.0423(17) Uani 1 1 d . . . . .
C19 C 0.1406(6) 0.5246(3) 0.8600(3) 0.054(2) Uani 1 1 d . . . . .
H19 H 0.098956 0.525560 0.883556 0.065 Uiso 1 1 calc R U . . .
C3 C 0.7425(5) 0.6967(3) 0.7808(2) 0.0389(16) Uani 1 1 d . . . . .
N2 N 0.7091(5) 0.6379(2) 0.7198(2) 0.0520(17) Uani 1 1 d . . . . .
C21 C 0.1728(6) 0.5270(3) 0.7800(3) 0.052(2) Uani 1 1 d . . . . .
C7 C 0.7358(5) 0.6808(3) 0.6596(2) 0.0403(17) Uani 1 1 d . . . . .
C10 C 0.7384(5) 0.6854(2) 0.5313(3) 0.0437(18) Uani 1 1 d . . . . .
H10 H 0.730606 0.664147 0.506827 0.052 Uiso 1 1 calc R U . . .
N12 N 0.0551(6) 0.5287(3) 0.6721(2) 0.074(2) Uani 1 1 d . . . . .
C30 C 0.2480(6) 0.5413(3) 0.5970(3) 0.064(2) Uani 1 1 d . . . . .
H30 H 0.289278 0.550727 0.618804 0.077 Uiso 1 1 calc R U . . .
C24 C 0.1394(7) 0.5295(3) 0.7324(3) 0.059(2) Uani 1 1 d . . . . .
C1 C 0.7256(6) 0.6805(3) 0.8610(3) 0.048(2) Uani 1 1 d . . . . .
H1 H 0.710604 0.659307 0.884511 0.058 Uiso 1 1 calc R U . . .
C29 C 0.2703(6) 0.5371(3) 0.5506(3) 0.055(2) Uani 1 1 d . . . . .
H29 H 0.327480 0.543698 0.541881 0.066 Uiso 1 1 calc R U . . .
C12 C 0.7656(7) 0.7457(3) 0.6025(3) 0.064(3) Uani 1 1 d . . . . .
H12 H 0.777092 0.767112 0.626368 0.077 Uiso 1 1 calc R U . . .
N11 N 0.0573(6) 0.5277(3) 0.7213(2) 0.076(3) Uani 1 1 d . . . . .
C20 C 0.1125(7) 0.5316(4) 0.8153(3) 0.064(3) Uani 1 1 d . . . . .
H20 H 0.054553 0.539072 0.808906 0.077 Uiso 1 1 calc R U . . .
C6 C 0.7335(5) 0.6799(3) 0.7331(3) 0.0407(17) Uani 1 1 d . . . . .
C11 C 0.7684(7) 0.7606(3) 0.5573(3) 0.065(3) Uani 1 1 d . . . . .
H11 H 0.780102 0.792553 0.551253 0.078 Uiso 1 1 calc R U . . .
C2 C 0.7189(6) 0.6653(3) 0.8160(3) 0.051(2) Uani 1 1 d . . . . .
H2 H 0.699138 0.634734 0.809155 0.062 Uiso 1 1 calc R U . . .
C22 C 0.2576(7) 0.5194(3) 0.7912(3) 0.060(2) Uani 1 1 d . . . . .
H22 H 0.299873 0.517413 0.768073 0.072 Uiso 1 1 calc R U . . .
C23 C 0.2803(6) 0.5144(3) 0.8375(3) 0.052(2) Uani 1 1 d . . . . .
H23 H 0.338666 0.509228 0.844901 0.062 Uiso 1 1 calc R U . . .
C51 C 0.1739(8) 0.3809(4) 0.7304(5) 0.096(2) Uani 1 1 d D U . . .
C52 C 0.2605(8) 0.3984(4) 0.7405(4) 0.0925(18) Uani 1 1 d D U . . .
C55 C 0.1430(8) 0.3830(4) 0.6815(5) 0.092(2) Uani 1 1 d . U . . .
H55 H 0.087452 0.372631 0.673234 0.111 Uiso 1 1 calc R U . . .
C63 C 0.4256(9) 0.4295(4) 0.7602(5) 0.103(2) Uani 1 1 d . U . . .
H63 H 0.481921 0.440225 0.766253 0.124 Uiso 1 1 calc R U . . .
C53 C 0.2936(9) 0.3977(4) 0.7877(5) 0.100(2) Uani 1 1 d . U . . .
C54 C 0.2397(9) 0.3799(4) 0.8212(6) 0.106(2) Uani 1 1 d . U . . .
H54 H 0.259039 0.379280 0.851826 0.127 Uiso 1 1 calc R U . . .
C50 C 0.1257(9) 0.3633(5) 0.7659(5) 0.105(2) Uani 1 1 d . U . . .
H50 H 0.070168 0.351148 0.760448 0.126 Uiso 1 1 calc R U . . .
C56 C 0.1983(9) 0.4003(4) 0.6501(4) 0.099(2) Uani 1 1 d D U . . .
H56 H 0.178995 0.401664 0.619479 0.119 Uiso 1 1 calc R U . . .
C59 C 0.3953(6) 0.4304(3) 0.7143(3) 0.102(2) Uani 1 1 d G U . . .
C58 C 0.3112(6) 0.4148(3) 0.7043(3) 0.0945(18) Uani 1 1 d G U . . .
C57 C 0.2803(4) 0.4163(3) 0.6589(3) 0.099(2) Uani 1 1 d DG U . . .
C62 C 0.3336(6) 0.4333(3) 0.6235(2) 0.106(2) Uani 1 1 d G U . . .
H62 H 0.312958 0.434195 0.593090 0.128 Uiso 1 1 calc R U . . .
C61 C 0.4177(6) 0.4488(3) 0.6334(3) 0.110(2) Uani 1 1 d G U . . .
H61 H 0.453334 0.460210 0.609733 0.132 Uiso 1 1 calc R U . . .
C60 C 0.4486(4) 0.4474(3) 0.6788(4) 0.111(2) Uani 1 1 d G U . . .
H60 H 0.504822 0.457856 0.685514 0.133 Uiso 1 1 calc R U . . .
C49 C 0.1606(10) 0.3635(5) 0.8115(5) 0.108(2) Uani 1 1 d . U . . .
H49 H 0.126548 0.351676 0.835625 0.129 Uiso 1 1 calc R U . . .
C64 C 0.3797(9) 0.4148(4) 0.7935(5) 0.102(2) Uani 1 1 d . U . . .
H64 H 0.403421 0.415264 0.823257 0.122 Uiso 1 1 calc R U . . .
C45A C 0.4486(12) 0.6587(8) 0.8428(8) 0.094(2) Uani 0.614(7) 1 d . U P A 1
H45A H 0.433053 0.644102 0.870631 0.113 Uiso 0.614(7) 1 calc R U P A 1
C44A C 0.4330(13) 0.6336(7) 0.8022(8) 0.095(2) Uani 0.614(7) 1 d D U P A 1
H44A H 0.407331 0.603572 0.803097 0.114 Uiso 0.614(7) 1 calc R U P A 1
C41A C 0.5071(15) 0.7246(7) 0.8056(8) 0.0920(19) Uani 0.614(7) 1 d D U P A 1
C46A C 0.4829(12) 0.7007(8) 0.8452(6) 0.096(2) Uani 0.614(7) 1 d D U P A 1
H46A H 0.491378 0.714864 0.874091 0.115 Uiso 0.614(7) 1 calc R U P A 1
C36A C 0.5175(9) 0.7212(4) 0.7205(5) 0.0904(19) Uani 0.614(7) 1 d DG U P A 1
C42A C 0.4935(10) 0.6990(5) 0.7618(4) 0.0914(18) Uani 0.614(7) 1 d DG U P A 1
C43A C 0.4560(9) 0.6539(5) 0.7608(4) 0.0930(19) Uani 0.614(7) 1 d DG U P A 1
C47A C 0.4424(8) 0.6310(4) 0.7186(5) 0.093(2) Uani 0.614(7) 1 d DG U P A 1
H47A H 0.417234 0.600828 0.718027 0.112 Uiso 0.614(7) 1 calc R U P A 1
C48A C 0.4663(10) 0.6532(5) 0.6774(4) 0.094(2) Uani 0.614(7) 1 d DG U P A 1
H48A H 0.457202 0.637835 0.649140 0.112 Uiso 0.614(7) 1 calc R U P A 1
C37A C 0.5039(10) 0.6983(5) 0.6783(4) 0.093(2) Uani 0.614(7) 1 d DG U P A 1
C35A C 0.5575(13) 0.7703(8) 0.7166(7) 0.093(2) Uani 0.614(7) 1 d D U P A 1
C34A C 0.5759(11) 0.7891(6) 0.6753(8) 0.093(2) Uani 0.614(7) 1 d D U P A 1
H34A H 0.600078 0.819381 0.672143 0.112 Uiso 0.614(7) 1 calc R U P A 1
C33A C 0.5574(12) 0.7615(8) 0.6384(8) 0.095(2) Uani 0.614(7) 1 d . U P A 1
H33A H 0.571978 0.774981 0.609880 0.114 Uiso 0.614(7) 1 calc R U P A 1
C38A C 0.5234(12) 0.7204(8) 0.6355(7) 0.094(2) Uani 0.614(7) 1 d D U P A 1
H38A H 0.512189 0.705758 0.607154 0.112 Uiso 0.614(7) 1 calc R U P A 1
C39A C 0.5779(13) 0.7907(10) 0.7592(10) 0.093(2) Uani 0.614(7) 1 d . U P A 1
H39A H 0.610518 0.818663 0.759911 0.111 Uiso 0.614(7) 1 calc R U P A 1
C40A C 0.5492(15) 0.7691(8) 0.8031(10) 0.094(2) Uani 0.614(7) 1 d . U P A 1
H40A H 0.559337 0.785602 0.830610 0.112 Uiso 0.614(7) 1 calc R U P A 1
C33 C 0.557(2) 0.7906(13) 0.8018(15) 0.093(2) Uani 0.386(7) 1 d . U P A 2
H33 H 0.582425 0.816441 0.816961 0.111 Uiso 0.386(7) 1 calc R U P A 2
C38 C 0.5265(19) 0.7512(13) 0.8326(10) 0.092(2) Uani 0.386(7) 1 d D U P A 2
H38 H 0.523734 0.753157 0.864837 0.110 Uiso 0.386(7) 1 calc R U P A 2
C35 C 0.538(2) 0.7564(14) 0.7360(10) 0.092(2) Uani 0.386(7) 1 d D U P A 2
C34 C 0.5539(19) 0.7937(12) 0.7594(16) 0.093(2) Uani 0.386(7) 1 d D U P A 2
H34 H 0.562924 0.822814 0.744712 0.111 Uiso 0.386(7) 1 calc R U P A 2
C42 C 0.4741(16) 0.6729(9) 0.7351(6) 0.0927(19) Uani 0.386(7) 1 d DG U P A 2
C36 C 0.5021(17) 0.7129(7) 0.7596(8) 0.0916(18) Uani 0.386(7) 1 d DG U P A 2
C37 C 0.5033(17) 0.7123(7) 0.8079(8) 0.092(2) Uani 0.386(7) 1 d DG U P A 2
C48 C 0.4766(16) 0.6717(9) 0.8317(5) 0.093(2) Uani 0.386(7) 1 d DG U P A 2
H48 H 0.477395 0.671305 0.864023 0.112 Uiso 0.386(7) 1 calc R U P A 2
C47 C 0.4486(15) 0.6318(7) 0.8073(7) 0.094(2) Uani 0.386(7) 1 d DG U P A 2
H47 H 0.430675 0.604665 0.823250 0.113 Uiso 0.386(7) 1 calc R U P A 2
C43 C 0.4473(15) 0.6324(7) 0.7590(7) 0.093(2) Uani 0.386(7) 1 d DG U P A 2
C41 C 0.474(2) 0.6711(12) 0.6837(12) 0.093(2) Uani 0.386(7) 1 d D U P A 2
C46 C 0.4448(19) 0.6275(13) 0.6622(8) 0.094(2) Uani 0.386(7) 1 d D U P A 2
H46 H 0.441351 0.623827 0.630126 0.112 Uiso 0.386(7) 1 calc R U P A 2
C45 C 0.4240(19) 0.5936(13) 0.6909(12) 0.095(3) Uani 0.386(7) 1 d . U P A 2
H45 H 0.407874 0.565239 0.676464 0.114 Uiso 0.386(7) 1 calc R U P A 2
C44 C 0.4216(18) 0.5920(11) 0.7358(12) 0.094(2) Uani 0.386(7) 1 d D U P A 2
H44 H 0.403443 0.564820 0.751607 0.113 Uiso 0.386(7) 1 calc R U P A 2
C40 C 0.500(2) 0.7076(13) 0.6657(14) 0.093(2) Uani 0.386(7) 1 d . U P A 2
H40 H 0.500091 0.706692 0.633430 0.112 Uiso 0.386(7) 1 calc R U P A 2
C39 C 0.5317(19) 0.7509(14) 0.6841(13) 0.093(2) Uani 0.386(7) 1 d . U P A 2
H39 H 0.548198 0.775652 0.664486 0.112 Uiso 0.386(7) 1 calc R U P A 2

loop_
_atom_site_aniso_label
_atom_site_aniso_U_11
_atom_site_aniso_U_22
_atom_site_aniso_U_33
_atom_site_aniso_U_23
_atom_site_aniso_U_13
_atom_site_aniso_U_12
Au4 0.04107(15) 0.04512(16) 0.03908(15) -0.00254(12) 0.00268(12) -0.01730(13)
Au2 0.04223(16) 0.04855(16) 0.03883(15) -0.00214(12) 0.00077(13) 0.01898(13)
Au3 0.04423(17) 0.04349(15) 0.04653(17) -0.00212(12) 0.00121(13) -0.01856(13)
Au1 0.04293(16) 0.05746(18) 0.04135(16) -0.00169(13) -0.00094(13) -0.02516(14)
Fe2 0.0248(4) 0.0256(4) 0.0305(5) -0.0008(4) 0.0002(4) 0.0007(3)
Fe1 0.0240(4) 0.0254(4) 0.0305(5) -0.0003(4) -0.0013(4) -0.0003(4)
O1 0.063(3) 0.036(3) 0.026(3) -0.001(2) -0.004(2) -0.001(2)
N9 0.038(3) 0.044(3) 0.041(4) -0.004(3) 0.003(3) -0.011(3)
N5 0.044(4) 0.052(4) 0.041(4) 0.001(3) -0.003(3) 0.013(3)
N8 0.040(3) 0.049(4) 0.040(4) 0.001(3) 0.001(3) 0.012(3)
N16 0.045(3) 0.041(3) 0.039(4) -0.006(3) 0.008(3) -0.013(3)
O2 0.080(4) 0.057(4) 0.029(3) 0.003(3) -0.001(3) 0.000(3)
N7 0.046(4) 0.044(4) 0.041(4) -0.003(3) 0.006(3) -0.015(3)
N13 0.044(3) 0.042(3) 0.030(3) -0.002(3) -0.004(3) 0.004(3)
N10 0.046(4) 0.039(3) 0.036(3) 0.003(3) 0.001(3) 0.003(3)
N6 0.045(4) 0.048(4) 0.040(4) -0.001(3) 0.001(3) -0.015(3)
N1 0.037(3) 0.030(3) 0.033(3) -0.006(2) -0.001(2) 0.006(2)
C16 0.043(4) 0.048(4) 0.030(4) -0.004(3) 0.005(3) 0.011(3)
N15 0.039(3) 0.043(3) 0.044(4) 0.004(3) 0.000(3) -0.009(3)
N14 0.041(3) 0.039(3) 0.056(4) 0.002(3) -0.004(3) -0.011(3)
C28 0.045(4) 0.075(6) 0.032(4) -0.003(4) -0.002(3) 0.009(4)
C26 0.063(5) 0.045(4) 0.041(5) -0.003(4) -0.006(4) 0.009(4)
C18 0.045(4) 0.039(4) 0.048(5) 0.000(3) -0.006(3) -0.005(3)
C5 0.063(5) 0.039(4) 0.033(4) -0.006(3) -0.008(4) -0.002(4)
C13 0.044(4) 0.064(5) 0.029(4) -0.002(4) -0.004(3) -0.017(4)
C31 0.040(4) 0.045(4) 0.037(4) 0.003(3) 0.000(3) -0.006(3)
C14 0.045(4) 0.052(5) 0.034(4) 0.000(3) -0.003(3) -0.014(4)
C15 0.046(4) 0.048(4) 0.034(4) -0.002(3) -0.004(3) 0.018(4)
C27 0.054(5) 0.072(6) 0.033(4) 0.001(4) 0.004(4) 0.007(4)
C4 0.065(5) 0.036(4) 0.036(4) 0.005(3) 0.002(4) -0.004(4)
C9 0.073(5) 0.032(4) 0.032(4) 0.002(3) -0.005(4) -0.003(4)
C32 0.049(4) 0.041(4) 0.030(4) -0.005(3) 0.001(3) -0.011(3)
N3 0.080(5) 0.046(4) 0.027(3) -0.004(3) 0.002(3) -0.006(3)
C17 0.049(4) 0.044(4) 0.038(4) -0.006(3) 0.007(3) -0.016(4)
C25 0.075(6) 0.050(5) 0.033(4) 0.003(4) -0.006(4) 0.001(4)
N4 0.040(3) 0.038(3) 0.034(3) -0.001(3) 0.001(3) 0.003(3)
C8 0.051(4) 0.038(4) 0.038(4) -0.002(3) -0.001(3) 0.001(3)
C19 0.062(5) 0.065(6) 0.036(4) -0.003(4) -0.001(4) 0.007(4)
C3 0.049(4) 0.039(4) 0.029(4) 0.003(3) 0.001(3) 0.006(3)
N2 0.078(5) 0.044(4) 0.034(3) -0.006(3) 0.001(3) -0.007(3)
C21 0.078(6) 0.044(5) 0.035(4) 0.005(4) 0.005(4) -0.001(4)
C7 0.056(5) 0.036(4) 0.029(4) -0.003(3) -0.002(3) 0.001(3)
C10 0.065(5) 0.030(4) 0.036(4) -0.007(3) -0.004(4) -0.002(3)
N12 0.079(6) 0.111(7) 0.031(4) 0.001(4) 0.000(4) -0.006(5)
C30 0.077(6) 0.078(6) 0.037(5) -0.008(4) -0.008(4) -0.011(5)
C24 0.091(7) 0.057(5) 0.029(4) 0.001(4) 0.003(4) -0.003(5)
C1 0.080(6) 0.028(4) 0.036(4) 0.002(3) 0.011(4) -0.005(4)
C29 0.052(5) 0.062(5) 0.051(5) -0.009(4) 0.000(4) -0.009(4)
C12 0.115(8) 0.039(4) 0.039(5) -0.006(4) -0.004(5) -0.013(5)
N11 0.094(7) 0.111(7) 0.024(4) 0.002(4) 0.004(4) -0.014(5)
C20 0.074(6) 0.085(7) 0.034(5) -0.003(5) -0.006(4) 0.006(5)
C6 0.053(4) 0.037(4) 0.033(4) 0.000(3) 0.000(3) 0.001(3)
C11 0.115(8) 0.031(4) 0.050(5) -0.005(4) -0.001(5) -0.006(5)
C2 0.084(6) 0.036(4) 0.034(4) -0.007(3) 0.005(4) -0.008(4)
C22 0.090(7) 0.056(5) 0.033(4) 0.009(4) 0.014(4) 0.009(5)
C23 0.059(5) 0.055(5) 0.042(5) 0.004(4) 0.004(4) 0.008(4)
C51 0.092(4) 0.079(4) 0.117(4) -0.023(4) 0.006(4) 0.016(3)
C52 0.090(4) 0.073(3) 0.115(4) -0.031(3) 0.000(3) 0.020(3)
C55 0.085(4) 0.078(4) 0.114(5) -0.025(4) -0.007(4) 0.011(4)
C63 0.094(4) 0.079(4) 0.137(5) -0.031(4) -0.004(4) 0.013(4)
C53 0.096(4) 0.081(4) 0.122(4) -0.027(4) -0.001(4) 0.018(4)
C54 0.106(5) 0.091(4) 0.121(5) -0.023(4) 0.001(4) 0.023(4)
C50 0.099(5) 0.093(4) 0.125(5) -0.023(4) 0.002(4) 0.015(4)
C56 0.101(4) 0.076(4) 0.121(5) -0.025(4) -0.001(4) 0.018(4)
C59 0.100(4) 0.076(4) 0.131(4) -0.025(4) 0.013(4) 0.017(4)
C58 0.092(4) 0.069(3) 0.123(4) -0.029(3) 0.003(3) 0.019(3)
C57 0.098(4) 0.073(4) 0.126(4) -0.025(4) 0.011(4) 0.019(3)
C62 0.112(5) 0.074(4) 0.134(5) -0.024(4) 0.014(4) 0.021(4)
C61 0.112(5) 0.080(4) 0.139(5) -0.020(5) 0.023(5) 0.019(4)
C60 0.106(5) 0.081(4) 0.145(5) -0.024(4) 0.013(4) 0.014(4)
C49 0.107(5) 0.093(5) 0.123(5) -0.019(5) 0.009(5) 0.019(4)
C64 0.100(5) 0.083(4) 0.124(5) -0.032(4) -0.010(4) 0.019(4)
C45A 0.064(4) 0.115(5) 0.103(4) 0.002(4) -0.009(4) 0.025(4)
C44A 0.065(4) 0.114(5) 0.107(4) 0.003(4) -0.009(4) 0.025(4)
C41A 0.062(3) 0.111(4) 0.103(4) 0.001(4) -0.011(3) 0.028(3)
C46A 0.066(4) 0.116(5) 0.105(4) 0.002(4) -0.011(4) 0.028(4)
C36A 0.060(3) 0.109(4) 0.103(4) 0.000(4) -0.012(3) 0.028(3)
C42A 0.061(3) 0.111(4) 0.103(4) 0.000(3) -0.011(3) 0.028(3)
C43A 0.063(3) 0.112(5) 0.105(4) 0.002(4) -0.010(3) 0.028(3)
C47A 0.063(3) 0.110(5) 0.106(4) 0.000(4) -0.010(4) 0.024(4)
C48A 0.064(4) 0.111(5) 0.106(4) -0.001(4) -0.010(4) 0.026(4)
C37A 0.062(3) 0.111(5) 0.104(4) 0.001(4) -0.010(4) 0.028(4)
C35A 0.062(4) 0.111(5) 0.105(4) 0.000(4) -0.011(4) 0.028(4)
C34A 0.063(4) 0.110(5) 0.107(5) 0.004(4) -0.011(4) 0.025(4)
C33A 0.066(4) 0.113(5) 0.107(5) 0.002(5) -0.010(4) 0.026(4)
C38A 0.063(4) 0.112(5) 0.106(5) 0.003(4) -0.010(4) 0.026(4)
C39A 0.062(4) 0.110(5) 0.106(4) 0.000(4) -0.011(4) 0.026(4)
C40A 0.064(4) 0.112(5) 0.105(4) 0.000(4) -0.012(4) 0.027(4)
C33 0.063(4) 0.111(5) 0.105(5) 0.001(4) -0.011(4) 0.027(4)
C38 0.062(4) 0.111(5) 0.103(4) 0.000(4) -0.011(4) 0.027(4)
C35 0.062(3) 0.111(5) 0.104(4) 0.001(4) -0.011(3) 0.027(4)
C34 0.062(4) 0.111(5) 0.105(4) 0.001(4) -0.011(4) 0.027(4)
C42 0.062(3) 0.112(5) 0.104(4) 0.000(4) -0.010(3) 0.027(3)
C36 0.061(3) 0.110(4) 0.103(4) 0.000(4) -0.011(3) 0.027(3)
C37 0.062(3) 0.112(5) 0.103(4) 0.001(4) -0.011(3) 0.027(4)
C48 0.063(4) 0.112(5) 0.104(4) 0.000(4) -0.011(4) 0.026(4)
C47 0.063(4) 0.113(5) 0.106(4) 0.002(4) -0.010(4) 0.026(4)
C43 0.063(4) 0.111(5) 0.104(4) 0.000(4) -0.011(4) 0.026(4)
C41 0.063(4) 0.111(5) 0.105(4) 0.000(4) -0.010(4) 0.027(4)
C46 0.063(4) 0.113(5) 0.106(5) -0.001(4) -0.011(4) 0.026(4)
C45 0.066(4) 0.112(5) 0.107(5) -0.001(5) -0.010(4) 0.025(4)
C44 0.065(4) 0.112(5) 0.106(5) 0.000(4) -0.011(4) 0.025(4)
C40 0.063(4) 0.112(5) 0.105(4) 0.000(4) -0.010(4) 0.027(4)
C39 0.063(4) 0.111(5) 0.105(4) 0.002(4) -0.010(4) 0.026(4)

loop_
_atom_type_symbol
_atom_type_description
_atom_type_scat_dispersion_real
_atom_type_scat_dispersion_imag
_atom_type_scat_source
C C 0.0033 0.0016 'International Tables Vol C Tables 4.2.6.8 and 6.1.1.4'
H H 0.0000 0.0000 'International Tables Vol C Tables 4.2.6.8 and 6.1.1.4'
Au Au -2.0133 8.8022 'International Tables Vol C Tables 4.2.6.8 and 6.1.1.4'
Fe Fe 0.3463 0.8444 'International Tables Vol C Tables 4.2.6.8 and 6.1.1.4'
N N 0.0061 0.0033 'International Tables Vol C Tables 4.2.6.8 and 6.1.1.4'
O O 0.0106 0.0060 'International Tables Vol C Tables 4.2.6.8 and 6.1.1.4'

loop_
_geom_angle_atom_site_label_1
_geom_angle_atom_site_label_2
_geom_angle_atom_site_label_3
_geom_angle
_geom_angle_site_symmetry_1
_geom_angle_site_symmetry_3
_geom_angle_publ_flag
C31 Au4 Au2 81.7(2) . 5_667 ?
C31 Au4 C32 176.3(3) . . ?
C32 Au4 Au2 94.9(2) . 5_667 ?
C16 Au2 Au4 97.3(2) . 5_667 ?
C15 Au2 Au4 85.3(2) . 5_667 ?
C15 Au2 C16 177.4(3) . . ?
C18 Au3 Au1 97.5(2) . 4_467 ?
C18 Au3 C17 175.5(3) . . ?
C17 Au3 Au1 87.0(2) . 4_467 ?
C13 Au1 Au3 86.7(2) . 4_567 ?
C13 Au1 C14 179.0(3) . . ?
C14 Au1 Au3 94.1(2) . 4_567 ?
N9 Fe2 N8 176.8(2) 8_755 1_455 ?
N9 Fe2 N13 86.6(2) 8_755 2_565 ?
N9 Fe2 N10 92.4(2) 8_755 . ?
N8 Fe2 N13 90.2(2) 1_455 2_565 ?
N8 Fe2 N10 90.7(2) 1_455 . ?
N10 Fe2 N13 177.6(2) . 2_565 ?
N15 Fe2 N9 90.2(2) . 8_755 ?
N15 Fe2 N8 90.8(2) . 1_455 ?
N15 Fe2 N13 93.0(2) . 2_565 ?
N15 Fe2 N10 89.1(2) . . ?
N15 Fe2 N14 178.5(3) . . ?
N14 Fe2 N9 89.1(2) . 8_755 ?
N14 Fe2 N8 90.0(2) . 1_455 ?
N14 Fe2 N13 88.3(2) . 2_565 ?
N14 Fe2 N10 89.5(2) . . ?
N5 Fe1 N16 175.8(2) . 8_665 ?
N5 Fe1 N1 88.0(2) . . ?
N5 Fe1 N4 92.6(2) . 7_576 ?
N16 Fe1 N1 88.9(2) 8_665 . ?
N16 Fe1 N4 90.5(2) 8_665 7_576 ?
N7 Fe1 N5 89.8(3) . . ?
N7 Fe1 N16 87.5(3) . 8_665 ?
N7 Fe1 N1 92.0(2) . . ?
N7 Fe1 N4 90.1(2) . 7_576 ?
N6 Fe1 N5 90.7(3) . . ?
N6 Fe1 N16 92.2(2) . 8_665 ?
N6 Fe1 N7 177.2(2) . . ?
N6 Fe1 N1 90.8(2) . . ?
N6 Fe1 N4 87.1(2) . 7_576 ?
N1 Fe1 N4 177.8(2) . 7_576 ?
C7 O1 C6 102.3(5) . . ?
C14 N9 Fe2 160.9(6) . 8_765 ?
C15 N5 Fe1 174.3(6) . . ?
C16 N8 Fe2 161.9(6) . 1_655 ?
C32 N16 Fe1 169.9(6) . 8_655 ?
C24 O2 C25 102.1(7) . . ?
C17 N7 Fe1 169.4(7) . . ?
C28 N13 Fe2 117.3(5) . 2_564 ?
C29 N13 Fe2 125.5(5) . 2_564 ?
C29 N13 C28 116.8(7) . . ?
C19 N10 Fe2 118.8(5) . . ?
C19 N10 C23 116.4(7) . . ?
C23 N10 Fe2 123.8(5) . . ?
C13 N6 Fe1 173.2(6) . . ?
C5 N1 Fe1 123.0(5) . . ?
C5 N1 C1 117.0(6) . . ?
C1 N1 Fe1 120.0(5) . . ?
N8 C16 Au2 175.7(7) . . ?
C31 N15 Fe2 173.7(6) . . ?
C18 N14 Fe2 171.1(6) . . ?
N13 C28 H28 118.2 . . ?
N13 C28 C27 123.7(8) . . ?
C27 C28 H28 118.2 . . ?
C27 C26 C25 117.1(8) . . ?
C27 C26 C30 119.6(8) . . ?
C30 C26 C25 123.3(8) . . ?
N14 C18 Au3 177.2(7) . . ?
N1 C5 H5 118.5 . . ?
N1 C5 C4 123.1(7) . . ?
C4 C5 H5 118.5 . . ?
N6 C13 Au1 179.2(8) . . ?
N15 C31 Au4 173.3(7) . . ?
N9 C14 Au1 177.9(7) . . ?
N5 C15 Au2 177.6(8) . . ?
C28 C27 H27 121.0 . . ?
C26 C27 C28 117.9(8) . . ?
C26 C27 H27 121.0 . . ?
C5 C4 H4 120.0 . . ?
C3 C4 C5 120.0(7) . . ?
C3 C4 H4 120.0 . . ?
C8 C9 H9 120.6 . . ?
C8 C9 C10 118.9(7) . . ?
C10 C9 H9 120.6 . . ?
N16 C32 Au4 175.1(7) . . ?
C7 N3 N2 106.0(6) . . ?
N7 C17 Au3 175.3(7) . . ?
O2 C25 C26 121.9(8) . . ?
N12 C25 O2 113.3(7) . . ?
N12 C25 C26 124.8(8) . . ?
C10 N4 Fe1 119.4(5) . 7_575 ?
C10 N4 C11 117.1(7) . . ?
C11 N4 Fe1 123.4(5) . 7_575 ?
C9 C8 C7 118.5(7) . . ?
C9 C8 C12 118.0(7) . . ?
C12 C8 C7 123.5(7) . . ?
N10 C19 H19 117.7 . . ?
N10 C19 C20 124.6(8) . . ?
C20 C19 H19 117.7 . . ?
C4 C3 C6 124.9(7) . . ?
C4 C3 C2 117.8(7) . . ?
C2 C3 C6 117.2(7) . . ?
C6 N2 N3 106.3(6) . . ?
C20 C21 C24 116.8(9) . . ?
C22 C21 C24 124.4(8) . . ?
C22 C21 C20 118.8(8) . . ?
O1 C7 C8 120.5(6) . . ?
N3 C7 O1 113.0(6) . . ?
N3 C7 C8 126.5(7) . . ?
C9 C10 H10 118.3 . . ?
N4 C10 C9 123.5(7) . . ?
N4 C10 H10 118.3 . . ?
C25 N12 N11 105.9(8) . . ?
C26 C30 H30 120.6 . . ?
C26 C30 C29 118.8(8) . . ?
C29 C30 H30 120.6 . . ?
O2 C24 C21 122.3(9) . . ?
N11 C24 O2 113.1(8) . . ?
N11 C24 C21 124.5(8) . . ?
N1 C1 H1 118.0 . . ?
N1 C1 C2 123.9(7) . . ?
C2 C1 H1 118.0 . . ?
N13 C29 C30 123.1(8) . . ?
N13 C29 H29 118.4 . . ?
C30 C29 H29 118.4 . . ?
C8 C12 H12 120.0 . . ?
C11 C12 C8 120.0(8) . . ?
C11 C12 H12 120.0 . . ?
C24 N11 N12 105.6(8) . . ?
C19 C20 C21 117.9(9) . . ?
C19 C20 H20 121.0 . . ?
C21 C20 H20 121.0 . . ?
O1 C6 C3 120.8(6) . . ?
N2 C6 O1 112.4(6) . . ?
N2 C6 C3 126.8(7) . . ?
N4 C11 C12 122.6(8) . . ?
N4 C11 H11 118.7 . . ?
C12 C11 H11 118.7 . . ?
C3 C2 H2 120.9 . . ?
C1 C2 C3 118.2(7) . . ?
C1 C2 H2 120.9 . . ?
C21 C22 H22 120.5 . . ?
C21 C22 C23 119.0(8) . . ?
C23 C22 H22 120.5 . . ?
N10 C23 C22 123.0(8) . . ?
N10 C23 H23 118.5 . . ?
C22 C23 H23 118.5 . . ?
C52 C51 C55 118.0(11) . . ?
C50 C51 C52 118.1(14) . . ?
C50 C51 C55 123.8(14) . . ?
C51 C52 C53 120.3(13) . . ?
C58 C52 C51 118.6(11) . . ?
C58 C52 C53 121.1(12) . . ?
C51 C55 H55 121.4 . . ?
C56 C55 C51 117.1(12) . . ?
C56 C55 H55 121.4 . . ?
C59 C63 H63 118.7 . . ?
C64 C63 H63 118.7 . . ?
C64 C63 C59 122.7(14) . . ?
C54 C53 C52 117.2(14) . . ?
C54 C53 C64 127.2(16) . . ?
C64 C53 C52 115.6(14) . . ?
C53 C54 H54 119.0 . . ?
C49 C54 C53 122.1(16) . . ?
C49 C54 H54 119.0 . . ?
C51 C50 H50 120.2 . . ?
C51 C50 C49 119.5(15) . . ?
C49 C50 H50 120.2 . . ?
C55 C56 H56 117.2 . . ?
C55 C56 C57 125.6(12) . . ?
C57 C56 H56 117.2 . . ?
C58 C59 C63 119.7(9) . . ?
C58 C59 C60 120.0 . . ?
C60 C59 C63 120.2(10) . . ?
C52 C58 C59 118.1(9) . . ?
C52 C58 C57 121.9(9) . . ?
C57 C58 C59 120.0 . . ?
C56 C57 C58 118.7(9) . . ?
C56 C57 C62 121.3(9) . . ?
C58 C57 C62 120.0 . . ?
C57 C62 H62 120.0 . . ?
C61 C62 C57 120.0 . . ?
C61 C62 H62 120.0 . . ?
C62 C61 H61 120.0 . . ?
C62 C61 C60 120.0 . . ?
C60 C61 H61 120.0 . . ?
C59 C60 H60 120.0 . . ?
C61 C60 C59 120.0 . . ?
C61 C60 H60 120.0 . . ?
C54 C49 C50 122.8(16) . . ?
C54 C49 H49 118.6 . . ?
C50 C49 H49 118.6 . . ?
C63 C64 C53 122.8(16) . . ?
C63 C64 H64 118.6 . . ?
C53 C64 H64 118.6 . . ?
C44A C45A H45A 117.3 . . ?
C46A C45A H45A 117.3 . . ?
C46A C45A C44A 125(2) . . ?
C45A C44A H44A 120.7 . . ?
C43A C44A C45A 119(2) . . ?
C43A C44A H44A 120.7 . . ?
C46A C41A C42A 115.9(18) . . ?
C46A C41A C40A 127(2) . . ?
C40A C41A C42A 117(2) . . ?
C45A C46A C41A 120.7(19) . . ?
C45A C46A H46A 119.7 . . ?
C41A C46A H46A 119.7 . . ?
C42A C36A C37A 120.0 . . ?
C42A C36A C35A 125.3(13) . . ?
C37A C36A C35A 114.7(13) . . ?
C36A C42A C41A 118.6(13) . . ?
C36A C42A C43A 120.0 . . ?
C43A C42A C41A 121.4(13) . . ?
C44A C43A C42A 118.0(14) . . ?
C44A C43A C47A 122.0(14) . . ?
C42A C43A C47A 120.0 . . ?
C43A C47A H47A 120.0 . . ?
C48A C47A C43A 120.0 . . ?
C48A C47A H47A 120.0 . . ?
C47A C48A H48A 120.0 . . ?
C37A C48A C47A 120.0 . . ?
C37A C48A H48A 120.0 . . ?
C36A C37A C38A 121.8(13) . . ?
C48A C37A C36A 120.0 . . ?
C48A C37A C38A 118.1(13) . . ?
C34A C35A C36A 120.9(18) . . ?
C34A C35A C39A 125(2) . . ?
C39A C35A C36A 114(2) . . ?
C35A C34A H34A 122.2 . . ?
C35A C34A C33A 115.6(19) . . ?
C33A C34A H34A 122.2 . . ?
C34A C33A H33A 114.3 . . ?
C38A C33A C34A 131(2) . . ?
C38A C33A H33A 114.3 . . ?
C37A C38A H38A 122.2 . . ?
C33A C38A C37A 115.5(19) . . ?
C33A C38A H38A 122.2 . . ?
C35A C39A H39A 119.3 . . ?
C35A C39A C40A 121(3) . . ?
C40A C39A H39A 119.3 . . ?
C41A C40A C39A 123(3) . . ?
C41A C40A H40A 118.4 . . ?
C39A C40A H40A 118.4 . . ?
C38 C33 H33 115.4 . . ?
C34 C33 H33 115.4 . . ?
C34 C33 C38 129(4) . . ?
C33 C38 H38 124.2 . . ?
C37 C38 C33 112(3) . . ?
C37 C38 H38 124.2 . . ?
C34 C35 C36 120(3) . . ?
C34 C35 C39 129(4) . . ?
C36 C35 C39 110(3) . . ?
C33 C34 C35 119(3) . . ?
C33 C34 H34 120.7 . . ?
C35 C34 H34 120.7 . . ?
C36 C42 C43 120.0 . . ?
C36 C42 C41 122(2) . . ?
C43 C42 C41 118(2) . . ?
C42 C36 C35 123(2) . . ?
C42 C36 C37 120.0 . . ?
C37 C36 C35 117(2) . . ?
C38 C37 C36 121(2) . . ?
C38 C37 C48 119(2) . . ?
C48 C37 C36 120.0 . . ?
C37 C48 H48 120.0 . . ?
C37 C48 C47 120.0 . . ?
C47 C48 H48 120.0 . . ?
C48 C47 H47 120.0 . . ?
C43 C47 C48 120.0 . . ?
C43 C47 H47 120.0 . . ?
C47 C43 C42 120.0 . . ?
C44 C43 C42 121(2) . . ?
C44 C43 C47 119(2) . . ?
C46 C41 C42 117(3) . . ?
C40 C41 C42 113(4) . . ?
C40 C41 C46 129(4) . . ?
C41 C46 H46 122.5 . . ?
C45 C46 C41 115(3) . . ?
C45 C46 H46 122.5 . . ?
C46 C45 H45 114.1 . . ?
C44 C45 C46 132(4) . . ?
C44 C45 H45 114.1 . . ?
C43 C44 H44 121.7 . . ?
C45 C44 C43 117(3) . . ?
C45 C44 H44 121.7 . . ?
C41 C40 H40 113.6 . . ?
C41 C40 C39 133(4) . . ?
C39 C40 H40 113.6 . . ?
C35 C39 H39 120.5 . . ?
C40 C39 C35 119(4) . . ?
C40 C39 H39 120.5 . . ?

loop_
_geom_bond_atom_site_label_1
_geom_bond_atom_site_label_2
_geom_bond_distance
_geom_bond_site_symmetry_2
_geom_bond_publ_flag
Au4 Au2 3.0321(4) 5_667 ?
Au4 C31 1.985(7) . ?
Au4 C32 1.991(7) . ?
Au2 C16 1.981(7) . ?
Au2 C15 1.977(7) . ?
Au3 Au1 3.0948(5) 4_467 ?
Au3 C18 1.977(7) . ?
Au3 C17 1.977(7) . ?
Au1 C13 1.978(7) . ?
Au1 C14 1.983(7) . ?
Fe2 N9 2.138(6) 8_755 ?
Fe2 N8 2.151(6) 1_455 ?
Fe2 N13 2.243(6) 2_565 ?
Fe2 N10 2.222(6) . ?
Fe2 N15 2.129(6) . ?
Fe2 N14 2.134(6) . ?
Fe1 N5 2.144(6) . ?
Fe1 N16 2.150(6) 8_665 ?
Fe1 N7 2.127(6) . ?
Fe1 N6 2.116(6) . ?
Fe1 N1 2.222(5) . ?
Fe1 N4 2.228(6) 7_576 ?
O1 C7 1.354(8) . ?
O1 C6 1.363(8) . ?
N9 C14 1.135(9) . ?
N5 C15 1.142(9) . ?
N8 C16 1.143(9) . ?
N16 C32 1.140(9) . ?
O2 C25 1.367(10) . ?
O2 C24 1.355(10) . ?
N7 C17 1.135(9) . ?
N13 C28 1.349(10) . ?
N13 C29 1.322(10) . ?
N10 C19 1.318(10) . ?
N10 C23 1.333(10) . ?
N6 C13 1.139(9) . ?
N1 C5 1.323(9) . ?
N1 C1 1.327(9) . ?
N15 C31 1.149(9) . ?
N14 C18 1.145(9) . ?
C28 H28 0.9300 . ?
C28 C27 1.377(10) . ?
C26 C27 1.364(11) . ?
C26 C25 1.471(11) . ?
C26 C30 1.370(12) . ?
C5 H5 0.9300 . ?
C5 C4 1.367(10) . ?
C27 H27 0.9300 . ?
C4 H4 0.9300 . ?
C4 C3 1.360(10) . ?
C9 H9 0.9300 . ?
C9 C8 1.376(10) . ?
C9 C10 1.379(10) . ?
N3 N2 1.396(9) . ?
N3 C7 1.292(9) . ?
C25 N12 1.283(11) . ?
N4 C10 1.333(9) . ?
N4 C11 1.347(10) . ?
C8 C7 1.453(10) . ?
C8 C12 1.380(11) . ?
C19 H19 0.9300 . ?
C19 C20 1.372(11) . ?
C3 C6 1.457(10) . ?
C3 C2 1.391(10) . ?
N2 C6 1.294(9) . ?
C21 C24 1.465(12) . ?
C21 C20 1.378(12) . ?
C21 C22 1.354(13) . ?
C10 H10 0.9300 . ?
N12 N11 1.416(10) . ?
C30 H30 0.9300 . ?
C30 C29 1.382(12) . ?
C24 N11 1.298(12) . ?
C1 H1 0.9300 . ?
C1 C2 1.368(10) . ?
C29 H29 0.9300 . ?
C12 H12 0.9300 . ?
C12 C11 1.365(12) . ?
C20 H20 0.9300 . ?
C11 H11 0.9300 . ?
C2 H2 0.9300 . ?
C22 H22 0.9300 . ?
C22 C23 1.386(11) . ?
C23 H23 0.9300 . ?
C51 C52 1.445(17) . ?
C51 C55 1.485(18) . ?
C51 C50 1.354(17) . ?
C52 C53 1.450(17) . ?
C52 C58 1.378(14) . ?
C55 H55 0.9300 . ?
C55 C56 1.330(17) . ?
C63 H63 0.9300 . ?
C63 C59 1.400(15) . ?
C63 C64 1.260(18) . ?
C53 C54 1.363(19) . ?
C53 C64 1.413(17) . ?
C54 H54 0.9300 . ?
C54 C49 1.325(18) . ?
C50 H50 0.9300 . ?
C50 C49 1.416(19) . ?
C56 H56 0.9300 . ?
C56 C57 1.358(14) . ?
C59 C58 1.3900 . ?
C59 C60 1.3900 . ?
C58 C57 1.3900 . ?
C57 C62 1.3900 . ?
C62 H62 0.9300 . ?
C62 C61 1.3900 . ?
C61 H61 0.9300 . ?
C61 C60 1.3900 . ?
C60 H60 0.9300 . ?
C49 H49 0.9300 . ?
C64 H64 0.9300 . ?
C45A H45A 0.9300 . ?
C45A C44A 1.38(3) . ?
C45A C46A 1.29(3) . ?
C44A H44A 0.9300 . ?
C44A C43A 1.37(2) . ?
C41A C46A 1.37(3) . ?
C41A C42A 1.47(2) . ?
C41A C40A 1.41(3) . ?
C46A H46A 0.9300 . ?
C36A C42A 1.3900 . ?
C36A C37A 1.3900 . ?
C36A C35A 1.51(3) . ?
C42A C43A 1.3900 . ?
C43A C47A 1.3900 . ?
C47A H47A 0.9300 . ?
C47A C48A 1.3900 . ?
C48A H48A 0.9300 . ?
C48A C37A 1.3900 . ?
C37A C38A 1.41(2) . ?
C35A C34A 1.33(3) . ?
C35A C39A 1.39(4) . ?
C34A H34A 0.9300 . ?
C34A C33A 1.34(3) . ?
C33A H33A 0.9300 . ?
C33A C38A 1.27(3) . ?
C38A H38A 0.9300 . ?
C39A H39A 0.9300 . ?
C39A C40A 1.47(4) . ?
C40A H40A 0.9300 . ?
C33 H33 0.9300 . ?
C33 C38 1.49(5) . ?
C33 C34 1.22(6) . ?
C38 H38 0.9300 . ?
C38 C37 1.35(4) . ?
C35 C34 1.27(6) . ?
C35 C36 1.50(4) . ?
C35 C39 1.50(5) . ?
C34 H34 0.9300 . ?
C42 C36 1.3900 . ?
C42 C43 1.3900 . ?
C42 C41 1.48(4) . ?
C36 C37 1.3900 . ?
C37 C48 1.3900 . ?
C48 H48 0.9300 . ?
C48 C47 1.3900 . ?
C47 H47 0.9300 . ?
C47 C43 1.3900 . ?
C43 C44 1.37(4) . ?
C41 C46 1.44(4) . ?
C41 C40 1.22(4) . ?
C46 H46 0.9300 . ?
C46 C45 1.30(4) . ?
C45 H45 0.9300 . ?
C45 C44 1.30(4) . ?
C44 H44 0.9300 . ?
C40 H40 0.9300 . ?
C40 C39 1.41(5) . ?
C39 H39 0.9300 . ?

loop_
_geom_torsion_atom_site_label_1
_geom_torsion_atom_site_label_2
_geom_torsion_atom_site_label_3
_geom_torsion_atom_site_label_4
_geom_torsion
_geom_torsion_site_symmetry_1
_geom_torsion_site_symmetry_2
_geom_torsion_site_symmetry_3
_geom_torsion_site_symmetry_4
_geom_torsion_publ_flag
Fe2 N13 C28 C27 168.4(7) 2_564 . . . ?
Fe2 N13 C29 C30 -169.0(7) 2_564 . . . ?
Fe2 N10 C19 C20 -170.8(7) . . . . ?
Fe2 N10 C23 C22 167.9(6) . . . . ?
Fe1 N1 C5 C4 -176.7(6) . . . . ?
Fe1 N1 C1 C2 176.3(7) . . . . ?
Fe1 N4 C10 C9 -174.9(6) 7_575 . . . ?
Fe1 N4 C11 C12 176.7(8) 7_575 . . . ?
O2 C25 N12 N11 -1.1(11) . . . . ?
O2 C24 N11 N12 0.9(11) . . . . ?
N13 C28 C27 C26 2.0(13) . . . . ?
N10 C19 C20 C21 4.3(15) . . . . ?
N1 C5 C4 C3 0.0(13) . . . . ?
N1 C1 C2 C3 0.9(14) . . . . ?
C28 N13 C29 C30 2.9(13) . . . . ?
C26 C25 N12 N11 178.0(8) . . . . ?
C26 C30 C29 N13 0.5(14) . . . . ?
C5 N1 C1 C2 -1.8(12) . . . . ?
C5 C4 C3 C6 178.6(8) . . . . ?
C5 C4 C3 C2 -1.0(12) . . . . ?
C27 C26 C25 O2 166.2(8) . . . . ?
C27 C26 C25 N12 -12.9(14) . . . . ?
C27 C26 C30 C29 -2.8(14) . . . . ?
C4 C3 C6 O1 -2.6(12) . . . . ?
C4 C3 C6 N2 177.4(8) . . . . ?
C4 C3 C2 C1 0.6(12) . . . . ?
C9 C8 C7 O1 177.6(7) . . . . ?
C9 C8 C7 N3 -4.1(13) . . . . ?
C9 C8 C12 C11 2.4(14) . . . . ?
N3 N2 C6 O1 0.3(9) . . . . ?
N3 N2 C6 C3 -179.7(7) . . . . ?
C25 O2 C24 C21 176.4(8) . . . . ?
C25 O2 C24 N11 -1.5(10) . . . . ?
C25 C26 C27 C28 -176.5(8) . . . . ?
C25 C26 C30 C29 175.1(8) . . . . ?
C25 N12 N11 C24 0.1(11) . . . . ?
C8 C9 C10 N4 -1.5(13) . . . . ?
C8 C12 C11 N4 -2.1(17) . . . . ?
C19 N10 C23 C22 -0.6(12) . . . . ?
N2 N3 C7 O1 0.0(9) . . . . ?
N2 N3 C7 C8 -178.4(7) . . . . ?
C21 C24 N11 N12 -176.9(8) . . . . ?
C21 C22 C23 N10 0.1(14) . . . . ?
C7 O1 C6 C3 179.7(7) . . . . ?
C7 O1 C6 N2 -0.2(9) . . . . ?
C7 N3 N2 C6 -0.2(9) . . . . ?
C7 C8 C12 C11 -176.1(9) . . . . ?
C10 C9 C8 C7 177.9(7) . . . . ?
C10 C9 C8 C12 -0.6(12) . . . . ?
C10 N4 C11 C12 0.0(14) . . . . ?
C30 C26 C27 C28 1.6(13) . . . . ?
C30 C26 C25 O2 -11.8(13) . . . . ?
C30 C26 C25 N12 169.1(10) . . . . ?
C24 O2 C25 C26 -177.6(8) . . . . ?
C24 O2 C25 N12 1.6(10) . . . . ?
C24 C21 C20 C19 173.7(8) . . . . ?
C24 C21 C22 C23 -175.6(8) . . . . ?
C1 N1 C5 C4 1.4(12) . . . . ?
C29 N13 C28 C27 -4.2(12) . . . . ?
C12 C8 C7 O1 -3.9(12) . . . . ?
C12 C8 C7 N3 174.4(9) . . . . ?
C20 C21 C24 O2 170.4(8) . . . . ?
C20 C21 C24 N11 -12.0(14) . . . . ?
C20 C21 C22 C23 2.5(13) . . . . ?
C6 O1 C7 N3 0.1(9) . . . . ?
C6 O1 C7 C8 178.6(7) . . . . ?
C6 C3 C2 C1 -179.1(8) . . . . ?
C11 N4 C10 C9 1.8(12) . . . . ?
C2 C3 C6 O1 177.0(7) . . . . ?
C2 C3 C6 N2 -3.0(12) . . . . ?
C22 C21 C24 O2 -11.5(14) . . . . ?
C22 C21 C24 N11 166.1(10) . . . . ?
C22 C21 C20 C19 -4.6(14) . . . . ?
C23 N10 C19 C20 -1.7(13) . . . . ?
C51 C52 C53 C54 0.1(17) . . . . ?
C51 C52 C53 C64 178.8(10) . . . . ?
C51 C52 C58 C59 -178.3(8) . . . . ?
C51 C52 C58 C57 1.9(13) . . . . ?
C51 C55 C56 C57 0.0(18) . . . . ?
C51 C50 C49 C54 -1(2) . . . . ?
C52 C51 C55 C56 1.0(16) . . . . ?
C52 C51 C50 C49 1.3(18) . . . . ?
C52 C53 C54 C49 0.5(19) . . . . ?
C52 C53 C64 C63 -0.5(19) . . . . ?
C52 C58 C57 C56 -0.9(10) . . . . ?
C52 C58 C57 C62 179.8(8) . . . . ?
C55 C51 C52 C53 179.2(10) . . . . ?
C55 C51 C52 C58 -1.9(15) . . . . ?
C55 C51 C50 C49 -179.0(11) . . . . ?
C55 C56 C57 C58 -0.1(15) . . . . ?
C55 C56 C57 C62 179.2(9) . . . . ?
C63 C59 C58 C52 -0.7(9) . . . . ?
C63 C59 C58 C57 179.1(9) . . . . ?
C63 C59 C60 C61 -179.1(9) . . . . ?
C53 C52 C58 C59 0.5(13) . . . . ?
C53 C52 C58 C57 -179.3(8) . . . . ?
C53 C54 C49 C50 0(2) . . . . ?
C54 C53 C64 C63 178.1(13) . . . . ?
C50 C51 C52 C53 -1.0(17) . . . . ?
C50 C51 C52 C58 177.8(10) . . . . ?
C50 C51 C55 C56 -178.7(12) . . . . ?
C56 C57 C62 C61 -179.3(8) . . . . ?
C59 C63 C64 C53 0(2) . . . . ?
C59 C58 C57 C56 179.3(8) . . . . ?
C59 C58 C57 C62 0.0 . . . . ?
C58 C52 C53 C54 -178.7(10) . . . . ?
C58 C52 C53 C64 0.0(16) . . . . ?
C58 C59 C60 C61 0.0 . . . . ?
C58 C57 C62 C61 0.0 . . . . ?
C57 C62 C61 C60 0.0 . . . . ?
C62 C61 C60 C59 0.0 . . . . ?
C60 C59 C58 C52 -179.8(8) . . . . ?
C60 C59 C58 C57 0.0 . . . . ?
C64 C63 C59 C58 0.3(16) . . . . ?
C64 C63 C59 C60 179.4(10) . . . . ?
C64 C53 C54 C49 -178.1(12) . . . . ?
C45A C44A C43A C42A 0(2) . . . . ?
C45A C44A C43A C47A -180.0(13) . . . . ?
C44A C45A C46A C41A 0(3) . . . . ?
C44A C43A C47A C48A 179.6(16) . . . . ?
C41A C42A C43A C44A -0.9(15) . . . . ?
C41A C42A C43A C47A 178.7(14) . . . . ?
C46A C45A C44A C43A 1(3) . . . . ?
C46A C41A C42A C36A -179.4(14) . . . . ?
C46A C41A C42A C43A 2(2) . . . . ?
C46A C41A C40A C39A 175.9(19) . . . . ?
C36A C42A C43A C44A -179.6(15) . . . . ?
C36A C42A C43A C47A 0.0 . . . . ?
C36A C37A C38A C33A 3(2) . . . . ?
C36A C35A C34A C33A -1(3) . . . . ?
C36A C35A C39A C40A -9(3) . . . . ?
C42A C41A C46A C45A -2(3) . . . . ?
C42A C41A C40A C39A 1(3) . . . . ?
C42A C36A C37A C48A 0.0 . . . . ?
C42A C36A C37A C38A 177.0(15) . . . . ?
C42A C36A C35A C34A -178.0(15) . . . . ?
C42A C36A C35A C39A 7(2) . . . . ?
C42A C43A C47A C48A 0.0 . . . . ?
C43A C47A C48A C37A 0.0 . . . . ?
C47A C48A C37A C36A 0.0 . . . . ?
C47A C48A C37A C38A -177.1(15) . . . . ?
C48A C37A C38A C33A 179.8(14) . . . . ?
C37A C36A C42A C41A -178.8(14) . . . . ?
C37A C36A C42A C43A 0.0 . . . . ?
C37A C36A C35A C34A 1(2) . . . . ?
C37A C36A C35A C39A -174.4(14) . . . . ?
C35A C36A C42A C41A 0.3(18) . . . . ?
C35A C36A C42A C43A 179.0(14) . . . . ?
C35A C36A C37A C48A -179.1(12) . . . . ?
C35A C36A C37A C38A -2.1(16) . . . . ?
C35A C34A C33A C38A 1(3) . . . . ?
C35A C39A C40A C41A 6(3) . . . . ?
C34A C35A C39A C40A 175.4(19) . . . . ?
C34A C33A C38A C37A -2(3) . . . . ?
C39A C35A C34A C33A 174.3(18) . . . . ?
C40A C41A C46A C45A -176(2) . . . . ?
C40A C41A C42A C36A -4(2) . . . . ?
C40A C41A C42A C43A 177.2(15) . . . . ?
C33 C38 C37 C36 -5(3) . . . . ?
C33 C38 C37 C48 177.4(19) . . . . ?
C38 C33 C34 C35 -15(6) . . . . ?
C38 C37 C48 C47 177(2) . . . . ?
C35 C36 C37 C38 7(3) . . . . ?
C35 C36 C37 C48 -176(2) . . . . ?
C34 C33 C38 C37 9(5) . . . . ?
C34 C35 C36 C42 173(2) . . . . ?
C34 C35 C36 C37 -12(4) . . . . ?
C34 C35 C39 C40 -171(3) . . . . ?
C42 C36 C37 C38 -177(2) . . . . ?
C42 C36 C37 C48 0.0 . . . . ?
C42 C43 C44 C45 0(4) . . . . ?
C42 C41 C46 C45 -1(4) . . . . ?
C42 C41 C40 C39 0(5) . . . . ?
C36 C35 C34 C33 15(5) . . . . ?
C36 C35 C39 C40 -4(4) . . . . ?
C36 C42 C43 C47 0.0 . . . . ?
C36 C42 C43 C44 -178(2) . . . . ?
C36 C42 C41 C46 179(2) . . . . ?
C36 C42 C41 C40 0(4) . . . . ?
C36 C37 C48 C47 0.0 . . . . ?
C37 C48 C47 C43 0.0 . . . . ?
C48 C47 C43 C42 0.0 . . . . ?
C48 C47 C43 C44 178(2) . . . . ?
C47 C43 C44 C45 -178(2) . . . . ?
C43 C42 C36 C35 175(2) . . . . ?
C43 C42 C36 C37 0.0 . . . . ?
C43 C42 C41 C46 0(4) . . . . ?
C43 C42 C41 C40 -178(2) . . . . ?
C41 C42 C36 C35 -3(3) . . . . ?
C41 C42 C36 C37 -178(3) . . . . ?
C41 C42 C43 C47 178(2) . . . . ?
C41 C42 C43 C44 0(3) . . . . ?
C41 C46 C45 C44 2(5) . . . . ?
C41 C40 C39 C35 2(5) . . . . ?
C46 C41 C40 C39 -178(3) . . . . ?
C46 C45 C44 C43 -2(5) . . . . ?
C40 C41 C46 C45 176(4) . . . . ?
C39 C35 C34 C33 -179(3) . . . . ?
C39 C35 C36 C42 4(3) . . . . ?
C39 C35 C36 C37 179.9(18) . . . . ?
